data_7002575
loop_
_publ_author_name
'Shen, Miao'
'Zhang, Wenjuan'
'Nomura, Kotohiro'
'Sun, Wen-Hua'

_publ_section_title
;
 Synthesis and characterization of organoaluminum compounds containing
 quinolin-8-amine derivatives and their catalytic behaviour for
 ring-opening polymerization of \e-caprolactone
;
_journal_issue 41
_journal_name_full 'Dalton Transactions'
_journal_page_first 9000
_journal_page_last 9009
_journal_paper_doi 10.1039/b910155a
_journal_year 2009
_chemical_formula_moiety C20H23AlN2
_chemical_formula_sum 'C20 H23 Al N2'
_chemical_formula_weight 318.38
_chemical_name_systematic
;
?
;
_space_group_IT_number 14
_symmetry_cell_setting monoclinic
_symmetry_space_group_name_Hall '-P 2yn'
_symmetry_space_group_name_H-M 'P 1 21/n 1'
_atom_sites_solution_hydrogens geom
_atom_sites_solution_primary direct
_atom_sites_solution_secondary difmap
_audit_creation_method SHELXL-97
_cell_angle_alpha 90.00
_cell_angle_beta 99.82(3)
_cell_angle_gamma 90.00
_cell_formula_units_Z 4
_cell_length_a 7.8202(16)
_cell_length_b 17.248(3)
_cell_length_c 13.612(3)
_cell_measurement_temperature 466(2)
_cell_measurement_theta_max 25.32
_cell_measurement_theta_min 3.04
_cell_volume 1809.1(6)
_computing_cell_refinement 'Siemens SMART & SAINT'
_computing_data_collection 'Siemens SMART'
_computing_data_reduction 'Siemens XPREP'
_computing_molecular_graphics 'Bruker SHELXTL'
_computing_publication_material 'Bruker SHELXTL'
_computing_structure_refinement 'Siemens SHELXTL'
_computing_structure_solution 'Siemens SHELXTL'
_diffrn_ambient_temperature 466(2)
_diffrn_measured_fraction_theta_full 0.998
_diffrn_measured_fraction_theta_max 0.998
_diffrn_measurement_device_type 'Bruker P4'
_diffrn_measurement_method '\w scans'
_diffrn_radiation_monochromator graphite
_diffrn_radiation_source 'fine-focus sealed tube'
_diffrn_radiation_type MoK\a
_diffrn_radiation_wavelength 0.71073
_diffrn_reflns_av_R_equivalents 0.0162
_diffrn_reflns_av_sigmaI/netI 0.0116
_diffrn_reflns_limit_h_max 9
_diffrn_reflns_limit_h_min -9
_diffrn_reflns_limit_k_max 20
_diffrn_reflns_limit_k_min -20
_diffrn_reflns_limit_l_max 15
_diffrn_reflns_limit_l_min -16
_diffrn_reflns_number 14768
_diffrn_reflns_theta_full 25.32
_diffrn_reflns_theta_max 25.32
_diffrn_reflns_theta_min 3.04
_diffrn_standards_decay_% 0
_diffrn_standards_interval_count 0
_diffrn_standards_interval_time .
_diffrn_standards_number 0
_exptl_absorpt_coefficient_mu 0.113
_exptl_absorpt_correction_T_max 0.9561
_exptl_absorpt_correction_T_min 0.9403
_exptl_absorpt_correction_type empirical
_exptl_absorpt_process_details 'SADABS (Sheldrick, 1996)'
_exptl_crystal_colour orange
_exptl_crystal_density_diffrn 1.169
_exptl_crystal_density_method 'not measured'
_exptl_crystal_description block
_exptl_crystal_F_000 680
_exptl_crystal_size_max 0.55
_exptl_crystal_size_mid 0.45
_exptl_crystal_size_min 0.40
_refine_diff_density_max 0.258
_refine_diff_density_min -0.274
_refine_diff_density_rms 0.052
_refine_ls_extinction_method none
_refine_ls_goodness_of_fit_ref 1.097
_refine_ls_hydrogen_treatment constr
_refine_ls_matrix_type full
_refine_ls_number_parameters 208
_refine_ls_number_reflns 3307
_refine_ls_number_restraints 0
_refine_ls_restrained_S_all 1.097
_refine_ls_R_factor_gt 0.0425
_refine_ls_shift/su_max 0.001
_refine_ls_shift/su_mean 0.000
_refine_ls_structure_factor_coef Fsqd
_refine_ls_weighting_details 'calc w=1/[\s^2^(Fo^2^)+(0.0772P)^2^+0.9439P] where P=(Fo^2^+2Fc^2^)/3'
_refine_ls_weighting_scheme calc
_refine_ls_wR_factor_gt 0.1350
_refine_ls_wR_factor_ref 0.1368
_reflns_number_gt 3085
_reflns_number_total 3307
_reflns_threshold_expression >2sigma(I)
_cod_data_source_file b910155a.txt
_cod_data_source_block C1
_cod_depositor_comments
;
The following automatic conversions were performed:
'_symmetry_cell_setting' value 'Monoclinic' changed to 'monoclinic'
according to '/home/saulius/struct/CIF-dictionaries/cif_core.dic'
dictionary named 'cif_core.dic' version 2.4.1 from 2010-06-29.

Automatic conversion script
Id: cif_fix_enum 1527 2010-12-29 10:47:43Z saulius 
;
_cod_original_sg_symbol_H-M P2(1)/n
_cod_database_code 7002575
_refine_ls_r_factor_ref 0.0443

loop_
_symmetry_equiv_pos_as_xyz
'x, y, z'
'-x+1/2, y+1/2, -z+1/2'
'-x, -y, -z'
'x-1/2, -y-1/2, z-1/2'

loop_
_atom_site_label
_atom_site_type_symbol
_atom_site_fract_x
_atom_site_fract_y
_atom_site_fract_z
_atom_site_U_iso_or_equiv
_atom_site_adp_type
_atom_site_occupancy
_atom_site_symmetry_multiplicity
_atom_site_calc_flag
_atom_site_refinement_flags
_atom_site_disorder_assembly
_atom_site_disorder_group
Al1 Al 0.08202(7) 0.68410(3) 0.70954(4) 0.02785(18) Uani 1 1 d . . .
N1 N -0.07072(17) 0.60909(8) 0.62394(10) 0.0257(3) Uani 1 1 d . . .
N2 N 0.12877(17) 0.72404(8) 0.58805(10) 0.0250(3) Uani 1 1 d . . .
C11 C 0.2498(2) 0.78364(9) 0.57344(11) 0.0236(3) Uani 1 1 d . . .
C9 C -0.0637(2) 0.62230(9) 0.52500(12) 0.0235(3) Uani 1 1 d . . .
C16 C 0.4194(2) 0.76331(10) 0.56259(12) 0.0273(4) Uani 1 1 d . . .
C4 C -0.1572(2) 0.57700(10) 0.44768(13) 0.0274(4) Uani 1 1 d . . .
C8 C 0.0459(2) 0.68501(9) 0.50539(12) 0.0229(3) Uani 1 1 d . . .
C7 C 0.0568(2) 0.69912(10) 0.40593(13) 0.0284(4) Uani 1 1 d . . .
H7A H 0.1271 0.7390 0.3900 0.034 Uiso 1 1 calc R . .
C15 C 0.5373(2) 0.82181(11) 0.55083(14) 0.0332(4) Uani 1 1 d . . .
H15A H 0.6498 0.8088 0.5434 0.040 Uiso 1 1 calc R . .
C2 C -0.2633(2) 0.50372(10) 0.57568(15) 0.0353(4) Uani 1 1 d . . .
H2A H -0.3301 0.4634 0.5942 0.042 Uiso 1 1 calc R . .
C6 C -0.0370(2) 0.65383(11) 0.32945(13) 0.0337(4) Uani 1 1 d . . .
H6A H -0.0274 0.6649 0.2638 0.040 Uiso 1 1 calc R . .
C5 C -0.1421(2) 0.59394(11) 0.34784(14) 0.0334(4) Uani 1 1 d . . .
H5A H -0.2024 0.5649 0.2956 0.040 Uiso 1 1 calc R . .
C13 C 0.3217(3) 0.91841(10) 0.56057(14) 0.0354(4) Uani 1 1 d . . .
H13A H 0.2900 0.9704 0.5600 0.042 Uiso 1 1 calc R . .
C3 C -0.2581(2) 0.51595(10) 0.47733(15) 0.0340(4) Uani 1 1 d . . .
H3A H -0.3212 0.4840 0.4294 0.041 Uiso 1 1 calc R . .
C12 C 0.1996(2) 0.86169(10) 0.57184(12) 0.0284(4) Uani 1 1 d . . .
C20 C 0.4750(3) 0.67994(11) 0.56236(17) 0.0404(5) Uani 1 1 d . . .
H20A H 0.5944 0.6773 0.5543 0.061 Uiso 1 1 calc R . .
H20B H 0.4044 0.6532 0.5083 0.061 Uiso 1 1 calc R . .
H20C H 0.4616 0.6561 0.6243 0.061 Uiso 1 1 calc R . .
C1 C -0.1688(2) 0.55136(10) 0.64941(14) 0.0319(4) Uani 1 1 d . . .
C17 C 0.0169(3) 0.88480(12) 0.58084(17) 0.0420(5) Uani 1 1 d . . .
H17A H 0.0069 0.9403 0.5784 0.063 Uiso 1 1 calc R . .
H17B H -0.0095 0.8663 0.6431 0.063 Uiso 1 1 calc R . .
H17C H -0.0629 0.8625 0.5268 0.063 Uiso 1 1 calc R . .
C23 C 0.2733(3) 0.62632(12) 0.79007(15) 0.0432(5) Uani 1 1 d . . .
H23A H 0.3475 0.6617 0.8319 0.065 Uiso 1 1 calc R . .
H23B H 0.3389 0.5999 0.7468 0.065 Uiso 1 1 calc R . .
H23C H 0.2267 0.5891 0.8309 0.065 Uiso 1 1 calc R . .
C14 C 0.4891(3) 0.89871(11) 0.55014(14) 0.0368(4) Uani 1 1 d . . .
H14A H 0.5690 0.9373 0.5427 0.044 Uiso 1 1 calc R . .
C10 C -0.1764(3) 0.53967(13) 0.75760(16) 0.0478(5) Uani 1 1 d . . .
H10A H -0.1043 0.5775 0.7965 0.072 Uiso 1 1 calc R . .
H10B H -0.1358 0.4886 0.7774 0.072 Uiso 1 1 calc R . .
H10C H -0.2940 0.5455 0.7682 0.072 Uiso 1 1 calc R . .
C24 C -0.0562(3) 0.75050(15) 0.78224(16) 0.0504(6) Uani 1 1 d . . .
H24A H 0.0189 0.7861 0.8232 0.076 Uiso 1 1 calc R . .
H24B H -0.1163 0.7190 0.8236 0.076 Uiso 1 1 calc R . .
H24C H -0.1389 0.7789 0.7357 0.076 Uiso 1 1 calc R . .

loop_
_atom_site_aniso_label
_atom_site_aniso_U_11
_atom_site_aniso_U_22
_atom_site_aniso_U_33
_atom_site_aniso_U_23
_atom_site_aniso_U_13
_atom_site_aniso_U_12
Al1 0.0305(3) 0.0315(3) 0.0221(3) 0.00139(19) 0.0060(2) -0.0045(2)
N1 0.0217(7) 0.0266(7) 0.0294(7) 0.0048(6) 0.0058(6) -0.0007(5)
N2 0.0258(7) 0.0256(7) 0.0242(7) -0.0005(5) 0.0057(6) -0.0063(5)
C11 0.0262(8) 0.0262(8) 0.0186(7) 0.0000(6) 0.0041(6) -0.0062(6)
C9 0.0191(7) 0.0227(8) 0.0286(8) 0.0013(6) 0.0040(6) 0.0028(6)
C16 0.0280(8) 0.0288(9) 0.0257(8) -0.0012(7) 0.0062(7) -0.0034(7)
C4 0.0207(8) 0.0250(8) 0.0356(9) -0.0020(7) 0.0022(7) 0.0016(6)
C8 0.0199(8) 0.0235(8) 0.0252(8) 0.0005(6) 0.0041(6) 0.0012(6)
C7 0.0290(9) 0.0299(9) 0.0269(8) 0.0033(7) 0.0061(7) -0.0023(7)
C15 0.0272(9) 0.0411(10) 0.0331(9) -0.0019(7) 0.0097(7) -0.0082(7)
C2 0.0257(9) 0.0271(9) 0.0537(12) 0.0064(8) 0.0082(8) -0.0047(7)
C6 0.0368(10) 0.0393(10) 0.0244(8) 0.0003(7) 0.0035(7) 0.0006(8)
C5 0.0322(9) 0.0339(9) 0.0312(9) -0.0069(7) -0.0029(7) -0.0009(7)
C13 0.0461(11) 0.0240(8) 0.0369(10) 0.0015(7) 0.0096(8) -0.0051(7)
C3 0.0247(9) 0.0261(9) 0.0495(11) -0.0041(8) 0.0016(8) -0.0024(7)
C12 0.0314(9) 0.0278(9) 0.0256(8) 0.0021(7) 0.0040(7) -0.0009(7)
C20 0.0344(10) 0.0328(10) 0.0570(13) 0.0001(8) 0.0162(9) 0.0020(7)
C1 0.0249(8) 0.0300(9) 0.0419(10) 0.0093(7) 0.0086(7) -0.0006(7)
C17 0.0372(10) 0.0356(10) 0.0544(12) 0.0073(9) 0.0109(9) 0.0068(8)
C23 0.0440(11) 0.0459(11) 0.0358(10) 0.0076(9) -0.0041(8) -0.0072(9)
C14 0.0415(10) 0.0334(10) 0.0367(10) 0.0002(8) 0.0099(8) -0.0172(8)
C10 0.0467(12) 0.0531(13) 0.0453(12) 0.0167(10) 0.0126(9) -0.0123(10)
C24 0.0648(14) 0.0561(14) 0.0353(11) 0.0002(9) 0.0230(10) 0.0049(11)

loop_
_atom_type_symbol
_atom_type_description
_atom_type_scat_dispersion_real
_atom_type_scat_dispersion_imag
_atom_type_scat_source
C C 0.0033 0.0016 'International Tables Vol C Tables 4.2.6.8 and 6.1.1.4'
H H 0.0000 0.0000 'International Tables Vol C Tables 4.2.6.8 and 6.1.1.4'
N N 0.0061 0.0033 'International Tables Vol C Tables 4.2.6.8 and 6.1.1.4'
Al Al 0.0645 0.0514 'International Tables Vol C Tables 4.2.6.8 and 6.1.1.4'

loop_
_geom_angle_atom_site_label_1
_geom_angle_atom_site_label_2
_geom_angle_atom_site_label_3
_geom_angle
_geom_angle_site_symmetry_1
_geom_angle_site_symmetry_3
_geom_angle_publ_flag
N2 Al1 C24 115.90(9) . . ?
N2 Al1 C23 115.55(8) . . ?
C24 Al1 C23 116.60(10) . . ?
N2 Al1 N1 84.90(6) . . ?
C24 Al1 N1 110.35(9) . . ?
C23 Al1 N1 108.62(8) . . ?
C1 N1 C9 119.81(15) . . ?
C1 N1 Al1 130.05(13) . . ?
C9 N1 Al1 110.13(11) . . ?
C8 N2 C11 117.89(13) . . ?
C8 N2 Al1 113.84(11) . . ?
C11 N2 Al1 127.98(10) . . ?
C12 C11 C16 120.33(15) . . ?
C12 C11 N2 120.11(15) . . ?
C16 C11 N2 119.55(15) . . ?
N1 C9 C4 122.42(15) . . ?
N1 C9 C8 115.61(14) . . ?
C4 C9 C8 121.97(15) . . ?
C15 C16 C11 119.11(16) . . ?
C15 C16 C20 119.69(16) . . ?
C11 C16 C20 121.20(15) . . ?
C9 C4 C5 118.98(15) . . ?
C9 C4 C3 116.27(16) . . ?
C5 C4 C3 124.74(16) . . ?
N2 C8 C7 127.69(15) . . ?
N2 C8 C9 115.51(14) . . ?
C7 C8 C9 116.80(15) . . ?
C8 C7 C6 120.85(16) . . ?
C14 C15 C16 120.79(17) . . ?
C3 C2 C1 120.71(16) . . ?
C5 C6 C7 122.54(17) . . ?
C6 C5 C4 118.86(16) . . ?
C14 C13 C12 121.14(17) . . ?
C2 C3 C4 120.47(17) . . ?
C13 C12 C11 118.76(16) . . ?
C13 C12 C17 119.98(16) . . ?
C11 C12 C17 121.25(16) . . ?
N1 C1 C2 120.32(17) . . ?
N1 C1 C10 118.40(17) . . ?
C2 C1 C10 121.27(16) . . ?
C15 C14 C13 119.86(17) . . ?

loop_
_geom_bond_atom_site_label_1
_geom_bond_atom_site_label_2
_geom_bond_distance
_geom_bond_site_symmetry_2
_geom_bond_publ_flag
Al1 N2 1.8840(15) . ?
Al1 C24 1.955(2) . ?
Al1 C23 1.968(2) . ?
Al1 N1 1.9958(16) . ?
N1 C1 1.338(2) . ?
N1 C9 1.376(2) . ?
N2 C8 1.375(2) . ?
N2 C11 1.434(2) . ?
C11 C12 1.401(2) . ?
C11 C16 1.404(2) . ?
C9 C4 1.411(2) . ?
C9 C8 1.433(2) . ?
C16 C15 1.394(2) . ?
C16 C20 1.502(2) . ?
C4 C5 1.415(3) . ?
C4 C3 1.415(2) . ?
C8 C7 1.392(2) . ?
C7 C6 1.404(3) . ?
C15 C14 1.378(3) . ?
C2 C3 1.363(3) . ?
C2 C1 1.406(3) . ?
C6 C5 1.369(3) . ?
C13 C14 1.383(3) . ?
C13 C12 1.393(3) . ?
C12 C17 1.509(3) . ?
C1 C10 1.498(3) . ?

loop_
_geom_torsion_atom_site_label_1
_geom_torsion_atom_site_label_2
_geom_torsion_atom_site_label_3
_geom_torsion_atom_site_label_4
_geom_torsion
_geom_torsion_site_symmetry_1
_geom_torsion_site_symmetry_2
_geom_torsion_site_symmetry_3
_geom_torsion_site_symmetry_4
_geom_torsion_publ_flag
N2 Al1 N1 C1 179.78(15) . . . . ?
C24 Al1 N1 C1 -64.45(17) . . . . ?
C23 Al1 N1 C1 64.52(17) . . . . ?
N2 Al1 N1 C9 1.01(11) . . . . ?
C24 Al1 N1 C9 116.78(12) . . . . ?
C23 Al1 N1 C9 -114.25(12) . . . . ?
C24 Al1 N2 C8 -111.40(14) . . . . ?
C23 Al1 N2 C8 106.99(13) . . . . ?
N1 Al1 N2 C8 -1.23(11) . . . . ?
C24 Al1 N2 C11 74.97(16) . . . . ?
C23 Al1 N2 C11 -66.65(16) . . . . ?
N1 Al1 N2 C11 -174.86(14) . . . . ?
C8 N2 C11 C12 99.90(18) . . . . ?
Al1 N2 C11 C12 -86.69(18) . . . . ?
C8 N2 C11 C16 -81.25(19) . . . . ?
Al1 N2 C11 C16 92.15(17) . . . . ?
C1 N1 C9 C4 0.2(2) . . . . ?
Al1 N1 C9 C4 179.09(12) . . . . ?
C1 N1 C9 C8 -179.54(14) . . . . ?
Al1 N1 C9 C8 -0.62(17) . . . . ?
C12 C11 C16 C15 0.4(2) . . . . ?
N2 C11 C16 C15 -178.46(15) . . . . ?
C12 C11 C16 C20 -178.96(17) . . . . ?
N2 C11 C16 C20 2.2(2) . . . . ?
N1 C9 C4 C5 -179.56(15) . . . . ?
C8 C9 C4 C5 0.1(2) . . . . ?
N1 C9 C4 C3 -0.8(2) . . . . ?
C8 C9 C4 C3 178.88(14) . . . . ?
C11 N2 C8 C7 -4.1(2) . . . . ?
Al1 N2 C8 C7 -178.44(14) . . . . ?
C11 N2 C8 C9 175.54(13) . . . . ?
Al1 N2 C8 C9 1.22(18) . . . . ?
N1 C9 C8 N2 -0.4(2) . . . . ?
C4 C9 C8 N2 179.93(14) . . . . ?
N1 C9 C8 C7 179.35(14) . . . . ?
C4 C9 C8 C7 -0.4(2) . . . . ?
N2 C8 C7 C6 -179.87(16) . . . . ?
C9 C8 C7 C6 0.5(2) . . . . ?
C11 C16 C15 C14 0.2(3) . . . . ?
C20 C16 C15 C14 179.58(18) . . . . ?
C8 C7 C6 C5 -0.4(3) . . . . ?
C7 C6 C5 C4 0.1(3) . . . . ?
C9 C4 C5 C6 0.0(3) . . . . ?
C3 C4 C5 C6 -178.64(17) . . . . ?
C1 C2 C3 C4 0.0(3) . . . . ?
C9 C4 C3 C2 0.7(2) . . . . ?
C5 C4 C3 C2 179.39(17) . . . . ?
C14 C13 C12 C11 0.6(3) . . . . ?
C14 C13 C12 C17 -178.69(18) . . . . ?
C16 C11 C12 C13 -0.8(2) . . . . ?
N2 C11 C12 C13 178.05(15) . . . . ?
C16 C11 C12 C17 178.49(16) . . . . ?
N2 C11 C12 C17 -2.7(2) . . . . ?
C9 N1 C1 C2 0.6(2) . . . . ?
Al1 N1 C1 C2 -178.11(13) . . . . ?
C9 N1 C1 C10 -178.73(16) . . . . ?
Al1 N1 C1 C10 2.6(3) . . . . ?
C3 C2 C1 N1 -0.6(3) . . . . ?
C3 C2 C1 C10 178.63(18) . . . . ?
C16 C15 C14 C13 -0.4(3) . . . . ?
C12 C13 C14 C15 0.0(3) . . . . ?
